data_4504673
loop_
_publ_author_name
'Shin, Dong Mok'
'Lee, In Su'
'Chung, Young Keun'

_publ_section_title
;
 Rational Synthesis and Characterization of Robust Microporous
 Metal&#x2212;Organic Frameworks with Base Functionality
;
_journal_issue 5
_journal_name_full 'Crystal Growth &amp; Design'
_journal_page_first 1059
_journal_paper_doi 10.1021/cg0504399
_journal_volume 6
_journal_year 2006
_chemical_formula_sum 'C54 H50 Co2 N18 O2 S4'
_chemical_formula_weight 1229.22
_chemical_name_systematic
; 
 ? 
;
_space_group_IT_number 2
_symmetry_cell_setting triclinic
_symmetry_space_group_name_Hall '-P 1'
_symmetry_space_group_name_H-M 'P -1'
_atom_sites_solution_hydrogens geom
_atom_sites_solution_primary direct
_atom_sites_solution_secondary difmap
_audit_creation_method SHELXL-97
_cell_angle_alpha 77.634(3)
_cell_angle_beta 77.225(3)
_cell_angle_gamma 63.562(3)
_cell_formula_units_Z 2
_cell_length_a 13.7195(8)
_cell_length_b 13.6998(8)
_cell_length_c 18.1247(11)
_cell_measurement_reflns_used 5867
_cell_measurement_temperature 293(2)
_cell_measurement_theta_max 27.485
_cell_measurement_theta_min 0.998
_cell_volume 2948.6(3)
_computing_cell_refinement 'HKL Scalepack (Otwinowski & Minor 1997)'
_computing_data_collection 'Collect (Nonius BV, 1997-2000)'
_computing_data_reduction 'HKL Denzo and Scalepack (Otwinowski & Minor 1997)'
_computing_structure_refinement 'SHELXL-97 (Sheldrick, 1997)'
_computing_structure_solution 'SHELXS-97 (Sheldrick, 1990)'
_diffrn_ambient_temperature 293(2)
_diffrn_detector_area_resol_mean 9
_diffrn_measured_fraction_theta_full 0.902
_diffrn_measured_fraction_theta_max 0.902
_diffrn_measurement_device '95mm CCD camera on \k-goniostat'
_diffrn_measurement_device_type KappaCCD
_diffrn_measurement_method CCD
_diffrn_radiation_monochromator 'horizonally mounted graphite crystal'
_diffrn_radiation_source 'fine-focus sealed tube'
_diffrn_radiation_type MoK\a
_diffrn_radiation_wavelength 0.71073
_diffrn_reflns_av_R_equivalents 0.0362
_diffrn_reflns_av_sigmaI/netI 0.0968
_diffrn_reflns_limit_h_max 17
_diffrn_reflns_limit_h_min -17
_diffrn_reflns_limit_k_max 17
_diffrn_reflns_limit_k_min -17
_diffrn_reflns_limit_l_max 23
_diffrn_reflns_limit_l_min -23
_diffrn_reflns_number 17196
_diffrn_reflns_theta_full 27.60
_diffrn_reflns_theta_max 27.60
_diffrn_reflns_theta_min 1.16
_exptl_absorpt_coefficient_mu 0.761
_exptl_crystal_colour 'deep red'
_exptl_crystal_density_diffrn 1.384
_exptl_crystal_density_method 'not measured'
_exptl_crystal_description cubic
_exptl_crystal_F_000 1268
_exptl_crystal_size_max 0.3
_exptl_crystal_size_mid 0.3
_exptl_crystal_size_min 0.3
_refine_diff_density_max 0.403
_refine_diff_density_min -0.420
_refine_diff_density_rms 0.064
_refine_ls_extinction_method none
_refine_ls_goodness_of_fit_ref 1.024
_refine_ls_hydrogen_treatment mixed
_refine_ls_matrix_type full
_refine_ls_number_parameters 817
_refine_ls_number_reflns 12336
_refine_ls_number_restraints 43
_refine_ls_restrained_S_all 1.032
_refine_ls_R_factor_all 0.1513
_refine_ls_R_factor_gt 0.0719
_refine_ls_shift/su_max 2.041
_refine_ls_shift/su_mean 0.054
_refine_ls_structure_factor_coef Fsqd
_refine_ls_weighting_details 'calc w=1/[\s^2^(Fo^2^)+(0.0603P)^2^+3.4128P] where P=(Fo^2^+2Fc^2^)/3'
_refine_ls_weighting_scheme calc
_refine_ls_wR_factor_gt 0.1441
_refine_ls_wR_factor_ref 0.1781
_reflns_number_gt 6697
_reflns_number_total 12336
_reflns_threshold_expression >2sigma(I)
_cod_data_source_file cg0504399si20050824_103855.cif
_cod_data_source_block compound_3
_cod_original_sg_symbol_H-M P-1
_cod_database_code 4504673

loop_
_symmetry_equiv_pos_as_xyz
'x, y, z'
'-x, -y, -z'

loop_
_atom_site_label
_atom_site_type_symbol
_atom_site_fract_x
_atom_site_fract_y
_atom_site_fract_z
_atom_site_U_iso_or_equiv
_atom_site_adp_type
_atom_site_occupancy
_atom_site_symmetry_multiplicity
_atom_site_calc_flag
_atom_site_refinement_flags
_atom_site_disorder_assembly
_atom_site_disorder_group
Co1 Co -0.03079(5) 0.21290(5) 1.12336(3) 0.03912(18) Uani 1 1 d . A .
S1 S 0.1536(3) -0.17821(16) 1.13762(15) 0.1354(10) Uani 1 1 d . . .
S2 S -0.26624(18) 0.58891(16) 1.08803(17) 0.1208(9) Uani 1 1 d . . .
N1 N -0.0003(3) 0.2579(3) 0.9991(2) 0.0472(10) Uani 1 1 d D . .
N2 N -0.0501(3) 0.1638(3) 1.2482(2) 0.0463(10) Uani 1 1 d . . .
N3 N -0.1840(3) 0.2018(3) 1.1194(2) 0.0459(10) Uani 1 1 d . . .
N4 N 0.1240(3) 0.2235(3) 1.1309(2) 0.0463(10) Uani 1 1 d . . .
N5 N 0.0573(3) 0.0480(4) 1.1091(2) 0.0536(11) Uani 1 1 d . . .
N6 N -0.1199(3) 0.3775(4) 1.1375(2) 0.0482(10) Uani 1 1 d . . .
C1 C 0.0959(7) 0.2018(8) 0.9598(5) 0.086(4) Uani 0.732(11) 1 d P A 1
H1 H 0.1449 0.1363 0.9833 0.103 Uiso 0.732(11) 1 calc PR A 1
C2 C 0.1251(8) 0.2385(11) 0.8846(6) 0.106(4) Uani 0.732(11) 1 d P A 1
H2 H 0.1947 0.1986 0.8598 0.127 Uiso 0.732(11) 1 calc PR A 1
C3 C 0.0581(6) 0.3276(7) 0.8472(3) 0.077(2) Uani 1 1 d D . .
C4 C -0.0432(8) 0.3874(6) 0.8869(4) 0.064(3) Uani 0.732(11) 1 d P A 1
H4 H -0.0944 0.4517 0.8639 0.076 Uiso 0.732(11) 1 calc PR A 1
C5 C -0.0635(8) 0.3485(7) 0.9590(5) 0.071(3) Uani 0.732(11) 1 d P A 1
H5 H -0.1313 0.3903 0.9851 0.085 Uiso 0.732(11) 1 calc PR A 1
C102 C 0.0406(15) 0.1842(18) 0.9501(12) 0.055(6) Uiso 0.268(11) 1 d PD A 2
H102 H 0.0461 0.1135 0.9689 0.066 Uiso 0.268(11) 1 calc PR A 2
C202 C 0.0758(18) 0.2063(18) 0.8723(13) 0.061(6) Uiso 0.268(11) 1 d PD A 2
H202 H 0.1065 0.1535 0.8392 0.074 Uiso 0.268(11) 1 calc PR A 2
C402 C 0.0231(17) 0.3842(17) 0.8936(12) 0.045(5) Uiso 0.268(11) 1 d PD A 2
H402 H 0.0121 0.4572 0.8781 0.054 Uiso 0.268(11) 1 calc PR A 2
C502 C -0.0040(19) 0.3553(17) 0.9691(12) 0.053(6) Uiso 0.268(11) 1 d PD A 2
H502 H -0.0265 0.4079 1.0016 0.064 Uiso 0.268(11) 1 calc PR A 2
C6 C 0.0936(9) 0.3642(9) 0.7678(4) 0.149(5) Uani 1 1 d . A .
H6 H 0.0651 0.3404 0.7367 0.179 Uiso 1 1 calc R . .
C7 C -0.0471(5) 0.0652(5) 1.2795(3) 0.0634(15) Uani 1 1 d . A .
H7 H -0.0513 0.0216 1.2485 0.076 Uiso 1 1 calc R B 1
C8 C -0.0382(5) 0.0247(5) 1.3555(3) 0.0763(17) Uani 0.75 1 d P A 1
H8 H -0.0369 -0.0443 1.3753 0.092 Uiso 0.75 1 calc PR A 1
N8S N -0.0382(5) 0.0247(5) 1.3555(3) 0.0763(17) Uani 0.25 1 d P A 2
C9 C -0.0310(4) 0.0895(5) 1.4020(3) 0.0606(15) Uani 1 1 d . . .
C10 C -0.0393(4) 0.1913(5) 1.3713(3) 0.0589(13) Uani 0.75 1 d P A 1
H10 H -0.0382 0.2381 1.4011 0.071 Uiso 0.75 1 calc PR A 1
N10S N -0.0393(4) 0.1913(5) 1.3713(3) 0.0589(13) Uani 0.25 1 d P A 2
C11 C -0.0493(4) 0.2239(5) 1.2966(3) 0.0585(14) Uani 1 1 d . A .
H11 H -0.0564 0.2949 1.2771 0.070 Uiso 1 1 calc R C 1
C12 C -0.0120(5) 0.0496(5) 1.4826(3) 0.0698(16) Uani 1 1 d . . .
H12 H -0.0181 0.1013 1.5113 0.084 Uiso 1 1 calc R . .
C13 C -0.1892(4) 0.1386(6) 1.0763(4) 0.085(2) Uani 1 1 d . A .
H13 H -0.1257 0.0996 1.0449 0.102 Uiso 1 1 calc R D 1
C14 C -0.2838(5) 0.1272(7) 1.0752(5) 0.116(3) Uani 0.75 1 d P A 1
H14 H -0.2834 0.0802 1.0448 0.140 Uiso 0.75 1 calc PR A 1
N14S N -0.2838(5) 0.1272(7) 1.0752(5) 0.116(3) Uani 0.25 1 d P A 2
C15 C -0.3786(4) 0.1866(5) 1.1200(4) 0.0732(18) Uani 1 1 d . . .
C16 C -0.3739(4) 0.2505(4) 1.1641(3) 0.0582(14) Uani 0.75 1 d P A 1
H16 H -0.4367 0.2911 1.1954 0.070 Uiso 0.75 1 calc PR A 1
N16S N -0.3739(4) 0.2505(4) 1.1641(3) 0.0582(14) Uani 0.25 1 d P A 2
C17 C -0.2777(4) 0.2559(4) 1.1632(3) 0.0561(14) Uani 1 1 d . A .
H17 H -0.2766 0.3002 1.1951 0.067 Uiso 1 1 calc R E 1
C18 C -0.4822(5) 0.1775(6) 1.1193(5) 0.096(3) Uani 1 1 d . . .
H18 H -0.4753 0.1165 1.1003 0.115 Uiso 1 1 calc R . .
C19 C 0.2171(5) 0.1403(6) 1.1344(7) 0.144(4) Uani 1 1 d . A .
H19 H 0.2182 0.0720 1.1344 0.173 Uiso 1 1 calc R F 1
C20 C 0.3155(5) 0.1416(6) 1.1381(6) 0.145(4) Uani 0.75 1 d P A 1
H20 H 0.3790 0.0766 1.1410 0.173 Uiso 0.75 1 calc PR A 1
N20S N 0.3155(5) 0.1416(6) 1.1381(6) 0.145(4) Uani 0.25 1 d P A 2
C21 C 0.3183(4) 0.2362(5) 1.1376(3) 0.0555(14) Uani 1 1 d . . .
C22 C 0.2234(5) 0.3222(6) 1.1395(6) 0.123(3) Uani 0.75 1 d P A 1
H22 H 0.2194 0.3898 1.1455 0.148 Uiso 0.75 1 calc PR A 1
N22S N 0.2234(5) 0.3222(6) 1.1395(6) 0.123(3) Uani 0.25 1 d P A 2
C23 C 0.1304(5) 0.3136(6) 1.1328(6) 0.119(3) Uani 1 1 d . A .
H23 H 0.0666 0.3783 1.1293 0.143 Uiso 1 1 calc R G 1
C24 C 0.4216(4) 0.2434(5) 1.1417(3) 0.0624(15) Uani 1 1 d . . .
H24 H 0.4145 0.3027 1.1630 0.075 Uiso 1 1 calc R . .
C25 C 0.0972(5) -0.0451(5) 1.1209(3) 0.0586(14) Uani 1 1 d . A .
C26 C -0.1810(4) 0.4654(5) 1.1190(3) 0.0559(14) Uani 1 1 d . A .
Co2 Co 0.28713(5) 0.53075(5) 0.37657(3) 0.03920(18) Uani 1 1 d . H .
S3 S 0.67838(15) 0.3461(3) 0.36235(15) 0.1344(10) Uani 1 1 d . . .
S4 S -0.08881(15) 0.76622(18) 0.41188(16) 0.1202(9) Uani 1 1 d . . .
N7 N 0.2421(3) 0.5001(3) 0.5008(2) 0.0463(10) Uani 1 1 d . . .
N8 N 0.3355(3) 0.5502(3) 0.2518(2) 0.0467(10) Uani 1 1 d . . .
N9 N 0.2988(3) 0.6839(3) 0.3805(2) 0.0484(10) Uani 1 1 d . . .
N10 N 0.2769(3) 0.3760(3) 0.3693(2) 0.0476(10) Uani 1 1 d . . .
N11 N 0.4520(4) 0.4424(3) 0.3913(2) 0.0530(11) Uani 1 1 d . . .
N12 N 0.1225(3) 0.6198(3) 0.3627(2) 0.0493(10) Uani 1 1 d . . .
C27 C 0.2970(9) 0.4042(8) 0.5389(5) 0.086(4) Uani 0.723(11) 1 d P H 1
H27 H 0.3622 0.3548 0.5147 0.103 Uiso 0.723(11) 1 calc PR H 1
C28 C 0.2596(12) 0.3749(8) 0.6148(6) 0.104(4) Uani 0.723(11) 1 d P H 1
H28 H 0.2984 0.3048 0.6389 0.125 Uiso 0.723(11) 1 calc PR H 1
C29 C 0.1723(7) 0.4425(6) 0.6527(3) 0.076(2) Uani 1 1 d . . .
C30 C 0.1122(7) 0.5442(8) 0.6121(4) 0.063(3) Uani 0.723(11) 1 d P H 1
H30 H 0.0471 0.5951 0.6352 0.076 Uiso 0.723(11) 1 calc PR H 1
C31 C 0.1513(7) 0.5651(8) 0.5399(4) 0.065(3) Uani 0.723(11) 1 d P H 1
H31 H 0.1104 0.6329 0.5140 0.078 Uiso 0.723(11) 1 calc PR H 1
C272 C 0.3137(17) 0.4595(19) 0.5501(12) 0.052(5) Uiso 0.277(11) 1 d P H 2
H272 H 0.3827 0.4592 0.5317 0.063 Uiso 0.277(11) 1 calc PR H 2
C282 C 0.2964(19) 0.418(2) 0.6259(13) 0.067(7) Uiso 0.277(11) 1 d P H 2
H282 H 0.3513 0.3796 0.6568 0.081 Uiso 0.277(11) 1 calc PR H 2
C302 C 0.1160(15) 0.4765(17) 0.6071(11) 0.040(5) Uiso 0.277(11) 1 d P H 2
H302 H 0.0435 0.4857 0.6228 0.048 Uiso 0.277(11) 1 calc PR H 2
C312 C 0.1452(16) 0.5052(18) 0.5310(11) 0.049(5) Uiso 0.277(11) 1 d P H 2
H312 H 0.0921 0.5299 0.4990 0.058 Uiso 0.277(11) 1 calc PR H 2
C32 C 0.1362(9) 0.4045(8) 0.7331(4) 0.148(5) Uani 1 1 d . A .
H32 H 0.1651 0.4277 0.7643 0.178 Uiso 1 1 calc R . .
C33 C 0.4347(5) 0.5472(5) 0.2205(3) 0.0622(15) Uani 1 1 d . H .
H33 H 0.4781 0.5513 0.2515 0.075 Uiso 1 1 calc R I 1
C34 C 0.4754(5) 0.5381(5) 0.1439(3) 0.0751(17) Uani 0.75 1 d P H 1
H34 H 0.5443 0.5370 0.1238 0.090 Uiso 0.75 1 calc PR H 1
N34S N 0.4754(5) 0.5381(5) 0.1439(3) 0.0751(17) Uani 0.25 1 d P H 2
C35 C 0.4109(5) 0.5305(4) 0.0981(3) 0.0605(15) Uani 1 1 d . . .
C36 C 0.3093(4) 0.5396(4) 0.1287(3) 0.0584(13) Uani 0.75 1 d P H 1
H36 H 0.2627 0.5392 0.0987 0.070 Uiso 0.75 1 calc PR H 1
N36S N 0.3093(4) 0.5396(4) 0.1287(3) 0.0584(13) Uani 0.25 1 d P H 2
C37 C 0.2759(5) 0.5491(4) 0.2033(3) 0.0570(14) Uani 1 1 d . H .
H37 H 0.2050 0.5555 0.2228 0.068 Uiso 1 1 calc R J 1
C38 C 0.4503(5) 0.5121(5) 0.0172(3) 0.0692(16) Uani 1 1 d . . .
H38 H 0.3988 0.5184 -0.0114 0.083 Uiso 1 1 calc R . .
C39 C 0.3613(6) 0.6895(5) 0.4240(4) 0.085(2) Uani 1 1 d . H .
H39 H 0.3992 0.6267 0.4558 0.102 Uiso 1 1 calc R K 1
C40 C 0.3727(7) 0.7840(5) 0.4244(5) 0.113(3) Uani 0.75 1 d P H 1
H40 H 0.4199 0.7842 0.4541 0.136 Uiso 0.75 1 calc PR H 1
N40S N 0.3727(7) 0.7840(5) 0.4244(5) 0.113(3) Uani 0.25 1 d P H 2
C41 C 0.3133(5) 0.8784(4) 0.3800(4) 0.0733(18) Uani 1 1 d . . .
C42 C 0.2499(4) 0.8739(4) 0.3356(3) 0.0571(13) Uani 0.75 1 d P H 1
H42 H 0.2101 0.9361 0.3042 0.069 Uiso 0.75 1 calc PR H 1
N42S N 0.2499(4) 0.8739(4) 0.3356(3) 0.0571(13) Uani 0.25 1 d P H 2
C43 C 0.2446(4) 0.7772(4) 0.3371(3) 0.0546(13) Uani 1 1 d . H .
H43 H 0.2001 0.7755 0.3058 0.065 Uiso 1 1 calc R L 1
C44 C 0.3223(6) 0.9827(5) 0.3802(5) 0.095(2) Uani 1 1 d . . .
H44 H 0.3834 0.9758 0.3987 0.114 Uiso 1 1 calc R . .
C45 C 0.1867(6) 0.3699(5) 0.3662(6) 0.122(3) Uani 1 1 d . H .
H45 H 0.1226 0.4345 0.3674 0.147 Uiso 1 1 calc R M 1
C46 C 0.1776(6) 0.2757(5) 0.3613(6) 0.125(3) Uani 0.75 1 d P H 1
H46 H 0.1098 0.2789 0.3573 0.150 Uiso 0.75 1 calc PR H 1
N46S N 0.1776(6) 0.2757(5) 0.3613(6) 0.125(3) Uani 0.25 1 d P H 2
C47 C 0.2641(5) 0.1817(4) 0.3621(3) 0.0565(14) Uani 1 1 d . . .
C48 C 0.3584(6) 0.1849(5) 0.3609(6) 0.141(4) Uani 0.75 1 d P H 1
H48 H 0.4236 0.1216 0.3569 0.170 Uiso 0.75 1 calc PR H 1
N48S N 0.3584(6) 0.1849(5) 0.3609(6) 0.141(4) Uani 0.25 1 d P H 2
C49 C 0.3598(6) 0.2830(5) 0.3657(7) 0.142(4) Uani 1 1 d . H .
H49 H 0.4280 0.2816 0.3663 0.170 Uiso 1 1 calc R N 1
C50 C 0.2569(5) 0.0787(4) 0.3585(4) 0.0632(15) Uani 1 1 d . . .
H50 H 0.1975 0.0856 0.3379 0.076 Uiso 1 1 calc R . .
C51 C 0.5452(5) 0.4026(5) 0.3790(3) 0.0573(14) Uani 1 1 d . H .
C52 C 0.0347(5) 0.6815(4) 0.3813(3) 0.0560(14) Uani 1 1 d . H .
O1D O 0.5812(10) -0.1252(11) 0.4276(10) 0.295(8) Uani 0.50 1 d PD O 1
N1D N 0.6535(8) -0.0101(9) 0.3666(9) 0.178(6) Uani 0.50 1 d PD O 1
C1D C 0.6112(17) -0.0587(15) 0.4335(12) 0.188(17) Uani 0.50 1 d PD O 1
H1D H 0.6067 -0.0398 0.4809 0.225 Uiso 0.50 1 calc PR O 1
C2D C 0.659(3) -0.039(2) 0.2959(13) 0.26(2) Uani 0.50 1 d PD O 1
H2D1 H 0.5872 -0.0033 0.2803 0.388 Uiso 0.50 1 calc PR O 1
H2D2 H 0.6836 -0.1176 0.3004 0.388 Uiso 0.50 1 calc PR O 1
H2D3 H 0.7094 -0.0173 0.2587 0.388 Uiso 0.50 1 calc PR O 1
C3D C 0.674(3) 0.076(2) 0.385(2) 0.192(18) Uani 0.50 1 d PD O 1
H3D1 H 0.6138 0.1176 0.4203 0.289 Uiso 0.50 1 calc PR O 1
H3D2 H 0.6818 0.1244 0.3391 0.289 Uiso 0.50 1 calc PR O 1
H3D3 H 0.7407 0.0443 0.4073 0.289 Uiso 0.50 1 calc PR O 1
O12D O 0.5812(10) -0.1252(11) 0.4276(10) 0.295(8) Uani 0.50 1 d PD P 2
N12D N 0.6535(8) -0.0101(9) 0.3666(9) 0.178(6) Uani 0.50 1 d PD P 2
C12D C 0.6287(18) -0.0994(17) 0.3709(17) 0.54(9) Uani 0.50 1 d PD P 2
H12D H 0.6496 -0.1377 0.3293 0.652 Uiso 0.50 1 calc PR P 2
C22D C 0.631(3) 0.061(3) 0.4236(18) 0.23(2) Uani 0.50 1 d PD P 2
H22A H 0.6985 0.0430 0.4420 0.348 Uiso 0.50 1 calc PR P 2
H22B H 0.5790 0.0491 0.4653 0.348 Uiso 0.50 1 calc PR P 2
H22C H 0.6021 0.1361 0.4009 0.348 Uiso 0.50 1 calc PR P 2
C32D C 0.712(4) -0.003(4) 0.2896(14) 0.39(2) Uani 0.50 1 d PD P 2
H32A H 0.6804 -0.0228 0.2558 0.589 Uiso 0.50 1 calc PR P 2
H32B H 0.7879 -0.0526 0.2890 0.589 Uiso 0.50 1 calc PR P 2
H32C H 0.7050 0.0707 0.2730 0.589 Uiso 0.50 1 calc PR P 2
O2D O 0.6236(11) 0.9194(10) 0.0723(10) 0.291(7) Uani 0.50 1 d PD Q 1
N2D N 0.5127(9) 0.8463(8) 0.1350(9) 0.190(7) Uani 0.50 1 d PD Q 1
C4D C 0.6036(18) 0.8665(19) 0.1285(17) 0.50(8) Uani 0.50 1 d PD Q 1
H4D H 0.6476 0.8394 0.1670 0.605 Uiso 0.50 1 calc PR Q 1
C6D C 0.507(4) 0.783(4) 0.2108(16) 0.41(2) Uani 0.50 1 d PD Q 1
H6D1 H 0.4801 0.8316 0.2490 0.618 Uiso 0.50 1 calc PR Q 1
H6D2 H 0.5795 0.7279 0.2186 0.618 Uiso 0.50 1 calc PR Q 1
H6D3 H 0.4588 0.7484 0.2145 0.618 Uiso 0.50 1 calc PR Q 1
C5D C 0.429(2) 0.877(2) 0.0883(19) 0.25(3) Uani 0.50 1 d PD Q 1
H5D1 H 0.4558 0.8302 0.0494 0.374 Uiso 0.50 1 calc PR Q 1
H5D2 H 0.4093 0.9523 0.0650 0.374 Uiso 0.50 1 calc PR Q 1
H5D3 H 0.3650 0.8707 0.1194 0.374 Uiso 0.50 1 calc PR Q 1
O22D O 0.6236(11) 0.9194(10) 0.0723(10) 0.291(7) Uani 0.50 1 d PD R 2
N22D N 0.5127(9) 0.8463(8) 0.1350(9) 0.190(7) Uani 0.50 1 d PD R 2
C42D C 0.5580(15) 0.8896(16) 0.0670(12) 0.167(13) Uani 0.50 1 d PD R 2
H42D H 0.5375 0.8945 0.0203 0.200 Uiso 0.50 1 calc PR R 2
C52D C 0.542(3) 0.839(4) 0.2057(14) 0.31(4) Uani 0.50 1 d PD R 2
H52A H 0.6020 0.7684 0.2163 0.472 Uiso 0.50 1 calc PR R 2
H52B H 0.4805 0.8466 0.2449 0.472 Uiso 0.50 1 calc PR R 2
H52C H 0.5653 0.8959 0.2044 0.472 Uiso 0.50 1 calc PR R 2
C62D C 0.432(2) 0.822(2) 0.110(2) 0.22(2) Uani 0.50 1 d PD R 2
H62A H 0.3753 0.8232 0.1518 0.330 Uiso 0.50 1 calc PR R 2
H62B H 0.4681 0.7513 0.0931 0.330 Uiso 0.50 1 calc PR R 2
H62C H 0.4011 0.8772 0.0688 0.330 Uiso 0.50 1 calc PR R 2

loop_
_atom_site_aniso_label
_atom_site_aniso_U_11
_atom_site_aniso_U_22
_atom_site_aniso_U_33
_atom_site_aniso_U_23
_atom_site_aniso_U_13
_atom_site_aniso_U_12
Co1 0.0337(3) 0.0477(4) 0.0384(4) 0.0019(3) -0.0065(3) -0.0220(3)
S1 0.209(3) 0.0524(11) 0.122(2) -0.0022(12) -0.0632(19) -0.0209(14)
S2 0.0986(15) 0.0614(11) 0.194(3) 0.0155(13) -0.0646(16) -0.0202(11)
N1 0.041(2) 0.058(3) 0.041(3) -0.002(2) 0.0008(19) -0.025(2)
N2 0.044(2) 0.059(3) 0.035(2) 0.003(2) -0.0076(18) -0.025(2)
N3 0.037(2) 0.060(3) 0.047(3) -0.005(2) -0.0100(18) -0.025(2)
N4 0.033(2) 0.055(3) 0.054(3) -0.004(2) -0.0051(18) -0.023(2)
N5 0.050(2) 0.050(3) 0.060(3) 0.000(2) -0.008(2) -0.023(2)
N6 0.043(2) 0.047(3) 0.055(3) -0.007(2) -0.004(2) -0.020(2)
C1 0.052(5) 0.112(8) 0.050(6) 0.011(5) -0.003(4) -0.008(5)
C2 0.056(6) 0.185(12) 0.050(6) -0.004(7) 0.015(5) -0.043(7)
C3 0.096(5) 0.117(6) 0.044(4) 0.024(4) -0.023(4) -0.078(5)
C4 0.083(7) 0.056(5) 0.036(5) 0.012(4) -0.017(4) -0.019(5)
C5 0.068(6) 0.069(6) 0.055(6) 0.001(4) -0.013(4) -0.011(5)
C6 0.239(11) 0.278(13) 0.042(4) 0.028(6) -0.029(5) -0.225(11)
C7 0.085(4) 0.068(4) 0.046(4) 0.005(3) -0.008(3) -0.046(3)
C8 0.093(4) 0.080(4) 0.055(4) 0.012(3) -0.010(3) -0.045(4)
N8S 0.093(4) 0.080(4) 0.055(4) 0.012(3) -0.010(3) -0.045(4)
C9 0.055(3) 0.081(4) 0.039(3) -0.001(3) -0.011(2) -0.024(3)
C10 0.064(3) 0.072(4) 0.043(3) -0.002(3) -0.015(2) -0.030(3)
N10S 0.064(3) 0.072(4) 0.043(3) -0.002(3) -0.015(2) -0.030(3)
C11 0.063(3) 0.069(4) 0.048(4) 0.001(3) -0.014(3) -0.032(3)
C12 0.070(4) 0.071(4) 0.058(4) 0.000(3) -0.011(3) -0.024(4)
C13 0.040(3) 0.131(6) 0.105(5) -0.066(5) 0.006(3) -0.039(4)
C14 0.059(4) 0.161(7) 0.164(8) -0.099(6) 0.000(4) -0.051(5)
N14S 0.059(4) 0.161(7) 0.164(8) -0.099(6) 0.000(4) -0.051(5)
C15 0.039(3) 0.086(4) 0.110(5) -0.035(4) -0.011(3) -0.030(3)
C16 0.033(2) 0.066(3) 0.082(4) -0.019(3) 0.002(2) -0.026(2)
N16S 0.033(2) 0.066(3) 0.082(4) -0.019(3) 0.002(2) -0.026(2)
C17 0.038(3) 0.058(3) 0.076(4) -0.021(3) 0.000(3) -0.021(3)
C18 0.045(3) 0.092(5) 0.175(8) -0.067(5) -0.016(4) -0.028(4)
C19 0.041(4) 0.080(5) 0.333(14) -0.077(7) -0.034(6) -0.020(4)
C20 0.038(3) 0.080(5) 0.332(13) -0.079(7) -0.033(5) -0.014(3)
N20S 0.038(3) 0.080(5) 0.332(13) -0.079(7) -0.033(5) -0.014(3)
C21 0.039(3) 0.062(3) 0.077(4) -0.020(3) -0.004(3) -0.028(3)
C22 0.048(4) 0.084(5) 0.259(11) -0.054(6) -0.033(5) -0.027(4)
N22S 0.048(4) 0.084(5) 0.259(11) -0.054(6) -0.033(5) -0.027(4)
C23 0.039(3) 0.074(5) 0.258(11) -0.048(6) -0.028(5) -0.021(3)
C24 0.047(3) 0.061(4) 0.089(4) -0.016(3) -0.011(3) -0.028(3)
C25 0.069(4) 0.059(4) 0.052(4) -0.004(3) -0.017(3) -0.029(3)
C26 0.047(3) 0.056(3) 0.072(4) -0.009(3) -0.010(3) -0.027(3)
Co2 0.0484(4) 0.0324(3) 0.0390(4) -0.0067(3) 0.0021(3) -0.0218(3)
S3 0.0536(10) 0.203(3) 0.123(2) -0.0627(19) -0.0033(11) -0.0197(14)
S4 0.0616(11) 0.0953(15) 0.194(3) -0.0648(16) 0.0160(13) -0.0198(11)
N7 0.057(3) 0.040(2) 0.042(2) -0.0034(19) 0.000(2) -0.025(2)
N8 0.060(3) 0.044(2) 0.037(2) -0.0097(18) 0.006(2) -0.026(2)
N9 0.064(3) 0.037(2) 0.049(3) -0.0061(19) -0.007(2) -0.026(2)
N10 0.055(2) 0.038(2) 0.056(3) -0.0104(19) -0.002(2) -0.025(2)
N11 0.050(3) 0.051(3) 0.059(3) -0.009(2) -0.003(2) -0.023(2)
N12 0.051(3) 0.042(2) 0.053(3) -0.004(2) -0.004(2) -0.020(2)
C27 0.114(8) 0.046(5) 0.052(6) -0.008(4) 0.011(5) -0.003(5)
C28 0.188(12) 0.058(6) 0.050(6) 0.017(5) -0.017(7) -0.048(8)
C29 0.117(6) 0.093(5) 0.044(4) -0.025(4) 0.020(4) -0.074(5)
C30 0.065(5) 0.070(6) 0.036(5) -0.013(4) 0.011(4) -0.017(5)
C31 0.066(5) 0.059(6) 0.048(5) -0.008(4) -0.004(4) -0.008(4)
C32 0.283(12) 0.234(11) 0.037(4) -0.028(5) 0.027(6) -0.222(11)
C33 0.073(4) 0.079(4) 0.043(3) -0.012(3) 0.009(3) -0.046(3)
C34 0.077(4) 0.089(4) 0.058(4) -0.011(3) 0.014(3) -0.042(4)
N34S 0.077(4) 0.089(4) 0.058(4) -0.011(3) 0.014(3) -0.042(4)
C35 0.081(4) 0.055(3) 0.042(3) -0.010(3) 0.000(3) -0.028(3)
C36 0.070(3) 0.066(3) 0.041(3) -0.015(3) -0.003(3) -0.029(3)
N36S 0.070(3) 0.066(3) 0.041(3) -0.015(3) -0.003(3) -0.029(3)
C37 0.065(3) 0.060(3) 0.049(4) -0.013(3) -0.001(3) -0.029(3)
C38 0.082(4) 0.070(4) 0.049(4) -0.008(3) -0.001(3) -0.030(4)
C39 0.138(6) 0.050(4) 0.092(5) 0.002(3) -0.061(5) -0.045(4)
C40 0.170(7) 0.058(4) 0.151(7) -0.002(4) -0.096(6) -0.054(5)
N40S 0.170(7) 0.058(4) 0.151(7) -0.002(4) -0.096(6) -0.054(5)
C41 0.085(4) 0.035(3) 0.114(6) -0.013(3) -0.033(4) -0.028(3)
C42 0.062(3) 0.032(3) 0.081(4) -0.002(2) -0.017(3) -0.023(2)
N42S 0.062(3) 0.032(3) 0.081(4) -0.002(2) -0.017(3) -0.023(2)
C43 0.064(3) 0.040(3) 0.069(4) -0.005(3) -0.017(3) -0.027(3)
C44 0.103(5) 0.050(4) 0.161(8) -0.012(4) -0.068(5) -0.036(4)
C45 0.075(5) 0.036(3) 0.270(12) -0.026(5) -0.053(6) -0.020(3)
C46 0.080(5) 0.053(4) 0.261(11) -0.040(5) -0.049(6) -0.026(4)
N46S 0.080(5) 0.053(4) 0.261(11) -0.040(5) -0.049(6) -0.026(4)
C47 0.061(3) 0.038(3) 0.080(4) -0.005(3) -0.017(3) -0.027(3)
C48 0.075(5) 0.042(4) 0.328(13) -0.042(5) -0.071(6) -0.015(3)
N48S 0.075(5) 0.042(4) 0.328(13) -0.042(5) -0.071(6) -0.015(3)
C49 0.066(4) 0.039(4) 0.337(14) -0.046(6) -0.068(6) -0.010(3)
C50 0.064(4) 0.044(3) 0.092(5) -0.009(3) -0.019(3) -0.029(3)
C51 0.056(3) 0.068(4) 0.052(3) -0.016(3) -0.004(3) -0.028(3)
C52 0.057(3) 0.046(3) 0.072(4) -0.014(3) -0.006(3) -0.027(3)
O1D 0.221(12) 0.221(13) 0.45(2) -0.083(14) -0.128(14) -0.043(11)
N1D 0.104(7) 0.167(11) 0.230(15) 0.068(11) -0.064(8) -0.052(7)
C1D 0.15(3) 0.12(2) 0.29(4) -0.14(3) -0.05(3) 0.003(18)
C2D 0.46(7) 0.15(2) 0.16(3) 0.07(2) -0.16(4) -0.11(3)
C3D 0.15(2) 0.098(18) 0.31(5) 0.00(2) 0.00(2) -0.062(18)
O12D 0.221(12) 0.221(13) 0.45(2) -0.083(14) -0.128(14) -0.043(11)
N12D 0.104(7) 0.167(11) 0.230(15) 0.068(11) -0.064(8) -0.052(7)
C12D 0.071(17) 0.08(2) 1.3(2) 0.04(5) 0.07(5) -0.027(16)
C22D 0.34(5) 0.20(3) 0.28(5) -0.01(3) -0.14(4) -0.19(4)
C32D 0.66(5) 0.56(5) 0.21(5) 0.19(5) -0.22(5) -0.504
O2D 0.226(13) 0.190(11) 0.45(2) -0.132(13) -0.084(13) -0.025(10)
N2D 0.145(10) 0.102(7) 0.286(19) -0.048(9) 0.068(12) -0.054(7)
C4D 0.10(2) 0.13(3) 1.1(2) 0.19(6) -0.08(5) -0.05(2)
C6D 0.57(5) 0.63(6) 0.27(6) -0.22(6) 0.16(5) -0.500
C5D 0.11(2) 0.21(4) 0.49(8) -0.25(5) 0.05(3) -0.07(2)
O22D 0.226(13) 0.190(11) 0.45(2) -0.132(13) -0.084(13) -0.025(10)
N22D 0.145(10) 0.102(7) 0.286(19) -0.048(9) 0.068(12) -0.054(7)
C42D 0.14(2) 0.102(19) 0.27(4) -0.04(2) -0.12(3) -0.011(16)
C52D 0.18(3) 0.56(10) 0.16(3) -0.15(5) 0.04(3) -0.09(5)
C62D 0.20(3) 0.11(2) 0.41(6) 0.01(3) -0.10(3) -0.10(2)

loop_
_atom_type_symbol
_atom_type_description
_atom_type_scat_dispersion_real
_atom_type_scat_dispersion_imag
_atom_type_scat_source
C C 0.0033 0.0016 'International Tables Vol C Tables 4.2.6.8 and 6.1.1.4'
H H 0.0000 0.0000 'International Tables Vol C Tables 4.2.6.8 and 6.1.1.4'
N N 0.0061 0.0033 'International Tables Vol C Tables 4.2.6.8 and 6.1.1.4'
O O 0.0106 0.0060 'International Tables Vol C Tables 4.2.6.8 and 6.1.1.4'
S S 0.1246 0.1234 'International Tables Vol C Tables 4.2.6.8 and 6.1.1.4'
Co Co 0.3494 0.9721 'International Tables Vol C Tables 4.2.6.8 and 6.1.1.4'

loop_
_geom_angle_atom_site_label_1
_geom_angle_atom_site_label_2
_geom_angle_atom_site_label_3
_geom_angle
_geom_angle_site_symmetry_1
N6 Co1 N5 179.54(16) .
N6 Co1 N3 89.50(15) .
N5 Co1 N3 90.04(15) .
N6 Co1 N1 90.44(16) .
N5 Co1 N1 89.56(16) .
N3 Co1 N1 93.72(14) .
N6 Co1 N2 91.05(16) .
N5 Co1 N2 88.97(16) .
N3 Co1 N2 89.59(14) .
N1 Co1 N2 176.38(14) .
N6 Co1 N4 90.28(15) .
N5 Co1 N4 90.19(16) .
N3 Co1 N4 178.38(15) .
N1 Co1 N4 87.88(14) .
N2 Co1 N4 88.82(14) .
C502 N1 C5 41.0(9) .
C502 N1 C1 95.6(10) .
C5 N1 C1 113.5(6) .
C502 N1 C102 114.7(14) .
C5 N1 C102 102.9(10) .
C1 N1 C102 41.9(7) .
C502 N1 Co1 121.7(10) .
C5 N1 Co1 125.7(4) .
C1 N1 Co1 119.9(5) .
C102 N1 Co1 122.7(10) .
C11 N2 C7 115.0(5) .
C11 N2 Co1 121.9(3) .
C7 N2 Co1 122.4(4) .
C13 N3 C17 115.5(4) .
C13 N3 Co1 122.6(3) .
C17 N3 Co1 121.8(3) .
C19 N4 C23 112.1(5) .
C19 N4 Co1 124.0(4) .
C23 N4 Co1 124.0(4) .
C25 N5 Co1 162.5(5) .
C26 N6 Co1 152.2(4) .
N1 C1 C2 121.5(9) .
C3 C2 C1 122.3(8) .
C402 C3 C2 99.6(13) .
C402 C3 C4 41.6(10) .
C2 C3 C4 117.3(7) .
C402 C3 C6 122.4(12) .
C2 C3 C6 120.3(8) .
C4 C3 C6 122.4(8) .
C402 C3 C202 117.3(14) .
C2 C3 C202 41.6(8) .
C4 C3 C202 104.3(9) .
C6 C3 C202 120.2(11) .
C5 C4 C3 116.7(8) .
C4 C5 N1 128.7(8) .
N1 C102 C202 124.4(19) .
C102 C202 C3 113.0(17) .
C3 C402 C502 126.3(19) .
N1 C502 C402 124.1(19) .
C32 C6 C3 145.6(8) .
N2 C7 C8 123.4(5) .
C7 C8 C9 118.5(5) .
C10 C9 C8 118.1(5) .
C10 C9 C12 119.4(5) .
C8 C9 C12 122.5(6) .
C11 C10 C9 118.8(5) .
N2 C11 C10 126.0(5) .
C12 C12 C9 126.9(8) 2_558
N3 C13 C14 123.5(5) .
C15 C14 C13 118.5(6) .
C16 C15 C14 118.3(5) .
C16 C15 C18 121.8(5) .
C14 C15 C18 119.9(5) .
C15 C16 C17 119.7(5) .
N3 C17 C16 124.4(5) .
C24 C18 C15 127.0(6) 1_455
N4 C19 C20 126.7(6) .
C21 C20 C19 118.9(6) .
C22 C21 C20 116.1(5) .
C22 C21 C24 122.0(5) .
C20 C21 C24 121.6(5) .
C21 C22 C23 120.6(6) .
N4 C23 C22 125.2(6) .
C18 C24 C21 126.5(5) 1_655
N5 C25 S1 179.7(6) .
N6 C26 S2 177.0(5) .
N12 Co2 N11 179.45(17) .
N12 Co2 N9 89.76(15) .
N11 Co2 N9 89.82(16) .
N12 Co2 N7 90.95(16) .
N11 Co2 N7 88.72(16) .
N9 Co2 N7 94.16(14) .
N12 Co2 N8 90.31(16) .
N11 Co2 N8 90.04(16) .
N9 Co2 N8 89.27(14) .
N7 Co2 N8 176.35(14) .
N12 Co2 N10 90.34(15) .
N11 Co2 N10 90.08(16) .
N9 Co2 N10 178.49(15) .
N7 Co2 N10 87.34(14) .
N8 Co2 N10 89.23(14) .
C312 N7 C27 95.7(10) .
C312 N7 C31 40.8(8) .
C27 N7 C31 115.0(6) .
C312 N7 C272 113.7(13) .
C27 N7 C272 42.3(8) .
C31 N7 C272 103.0(10) .
C312 N7 Co2 121.7(9) .
C27 N7 Co2 120.0(4) .
C31 N7 Co2 124.1(4) .
C272 N7 Co2 123.8(9) .
C37 N8 C33 115.2(4) .
C37 N8 Co2 122.4(3) .
C33 N8 Co2 121.6(4) .
C39 N9 C43 116.0(4) .
C39 N9 Co2 122.5(4) .
C43 N9 Co2 121.4(3) .
C49 N10 C45 112.0(5) .
C49 N10 Co2 124.1(4) .
C45 N10 Co2 123.9(4) .
C51 N11 Co2 161.8(4) .
C52 N12 Co2 152.0(4) .
N7 C27 C28 121.5(8) .
C29 C28 C27 122.0(9) .
C302 C29 C28 98.9(12) .
C302 C29 C30 41.3(10) .
C28 C29 C30 116.7(7) .
C302 C29 C32 122.4(12) .
C28 C29 C32 118.9(8) .
C30 C29 C32 124.1(8) .
C302 C29 C282 117.5(13) .
C28 C29 C282 39.5(9) .
C30 C29 C282 106.5(10) .
C32 C29 C282 119.3(11) .
C31 C30 C29 117.7(7) .
N7 C31 C30 126.9(8) .
N7 C272 C282 126.8(18) .
C272 C282 C29 110.9(18) .
C29 C302 C312 125.9(17) .
N7 C312 C302 124.2(18) .
C6 C32 C29 146.1(8) .
N8 C33 C34 122.8(5) .
C33 C34 C35 118.4(5) .
C36 C35 C34 118.5(5) .
C36 C35 C38 118.9(5) .
C34 C35 C38 122.6(5) .
C35 C36 C37 119.2(5) .
N8 C37 C36 125.7(5) .
C38 C38 C35 125.9(8) 2_665
N9 C39 C40 122.9(6) .
C39 C40 C41 118.9(6) .
C42 C41 C40 118.8(5) .
C42 C41 C44 121.0(6) .
C40 C41 C44 120.2(6) .
C41 C42 C43 119.0(5) .
N9 C43 C42 124.4(5) .
C50 C44 C41 127.6(6) 1_565
N10 C45 C46 125.4(6) .
C47 C46 C45 120.1(6) .
C46 C47 C48 116.6(5) .
C46 C47 C50 121.5(5) .
C48 C47 C50 121.7(5) .
C47 C48 C49 119.1(6) .
N10 C49 C48 126.6(6) .
C44 C50 C47 127.1(6) 1_545
N11 C51 S3 179.5(5) .
N12 C52 S4 177.2(6) .
C1D N1D C2D 120.4(18) .
C1D N1D C3D 108.7(16) .
C2D N1D C3D 130.5(19) .
O1D C1D N1D 117.2(17) .
C4D N2D C5D 134.9(19) .
C4D N2D C6D 104(2) .
C5D N2D C6D 120.6(19) .
O2D C4D N2D 117(2) .

loop_
_geom_bond_atom_site_label_1
_geom_bond_atom_site_label_2
_geom_bond_distance
_geom_bond_site_symmetry_2
Co1 N6 2.074(4) .
Co1 N5 2.076(5) .
Co1 N3 2.191(3) .
Co1 N1 2.202(4) .
Co1 N2 2.210(4) .
Co1 N4 2.228(4) .
S1 C25 1.621(6) .
S2 C26 1.632(6) .
N1 C502 1.31(2) .
N1 C5 1.325(9) .
N1 C1 1.325(9) .
N1 C102 1.33(2) .
N2 C11 1.329(6) .
N2 C7 1.334(6) .
N3 C13 1.318(7) .
N3 C17 1.335(6) .
N4 C19 1.281(7) .
N4 C23 1.283(7) .
N5 C25 1.134(6) .
N6 C26 1.148(6) .
C1 C2 1.384(12) .
C2 C3 1.309(12) .
C3 C402 1.14(2) .
C3 C4 1.384(11) .
C3 C6 1.470(9) .
C3 C202 1.55(2) .
C4 C5 1.319(10) .
C102 C202 1.40(3) .
C402 C502 1.36(3) .
C6 C32 1.009(7) .
C7 C8 1.382(8) .
C8 C9 1.393(8) .
C9 C10 1.350(7) .
C9 C12 1.484(8) .
C10 C11 1.350(7) .
C12 C12 1.296(11) 2_558
C13 C14 1.379(7) .
C14 C15 1.374(8) .
C15 C16 1.335(7) .
C15 C18 1.485(7) .
C16 C17 1.351(6) .
C18 C24 1.257(7) 1_455
C19 C20 1.376(8) .
C20 C21 1.311(8) .
C21 C22 1.310(8) .
C21 C24 1.483(7) .
C22 C23 1.366(8) .
C24 C18 1.257(7) 1_655
Co2 N12 2.078(4) .
Co2 N11 2.084(4) .
Co2 N9 2.191(4) .
Co2 N7 2.201(4) .
Co2 N8 2.206(4) .
Co2 N10 2.219(4) .
S3 C51 1.620(6) .
S4 C52 1.623(6) .
N7 C312 1.297(19) .
N7 C27 1.315(9) .
N7 C31 1.319(8) .
N7 C272 1.33(2) .
N8 C37 1.333(6) .
N8 C33 1.338(6) .
N9 C39 1.322(7) .
N9 C43 1.337(6) .
N10 C49 1.279(7) .
N10 C45 1.291(7) .
N11 C51 1.135(6) .
N12 C52 1.147(6) .
C27 C28 1.396(12) .
C28 C29 1.298(12) .
C29 C302 1.138(19) .
C29 C30 1.402(11) .
C29 C32 1.492(9) .
C29 C282 1.56(2) .
C30 C31 1.322(10) .
C272 C282 1.38(3) .
C302 C312 1.37(3) .
C33 C34 1.387(7) .
C34 C35 1.388(8) .
C35 C36 1.341(7) .
C35 C38 1.481(7) .
C36 C37 1.341(7) .
C38 C38 1.293(10) 2_665
C39 C40 1.373(7) .
C40 C41 1.375(8) .
C41 C42 1.337(8) .
C41 C44 1.488(7) .
C42 C43 1.353(6) .
C44 C50 1.255(8) 1_565
C45 C46 1.373(8) .
C46 C47 1.306(8) .
C47 C48 1.309(8) .
C47 C50 1.474(7) .
C48 C49 1.374(8) .
C50 C44 1.255(8) 1_545
O1D C1D 1.186(15) .
N1D C1D 1.392(17) .
N1D C2D 1.400(17) .
N1D C3D 1.450(16) .
O2D C4D 1.174(19) .
N2D C4D 1.369(17) .
N2D C5D 1.437(17) .
N2D C6D 1.464(18) .
